data_7158630
loop_
_publ_author_name
'Fang, Zheng'
'Teng, Yun'
'Yang, Huilin'
'Li, Rongxing'
'Li, Qiuhong'
'You, Yi'
'Weng, Zhiqiang'

_publ_section_title
;
 Synthesis of 4-trifluoromethyl pyridazines <i>via</i> annulation of
 pyridinium ylides with trifluoroacetyl diazoester.
;
_journal_issue 17
_journal_name_full 'Organic &amp; biomolecular chemistry'
_journal_page_first 3564
_journal_page_last 3569
_journal_paper_doi 10.1039/d2ob00483f
_journal_volume 20
_journal_year 2022
_chemical_formula_moiety 'C34 H25 F3 N2 O5, C H Cl3'
_chemical_formula_sum 'C35 H26 Cl3 F3 N2 O5'
_chemical_formula_weight 717.93
_space_group_crystal_system monoclinic
_space_group_IT_number 14
_space_group_name_Hall '-P 2ybc'
_space_group_name_H-M_alt 'P 1 21/c 1'
_atom_sites_solution_hydrogens geom
_atom_sites_solution_primary dual
_audit_creation_date 2022-01-09
_audit_creation_method
;
Olex2 1.5
(compiled 2021.12.09 svn.r5202d8cf for OlexSys, GUI svn.r6439)
;
_audit_update_record
;
2022-01-11 deposited with the CCDC.	2022-04-06 downloaded from the CCDC.
;
_cell_angle_alpha 90
_cell_angle_beta 90.762(3)
_cell_angle_gamma 90
_cell_formula_units_Z 4
_cell_length_a 23.784(3)
_cell_length_b 18.643(2)
_cell_length_c 7.3210(9)
_cell_measurement_reflns_used 3056
_cell_measurement_temperature 296(2)
_cell_measurement_theta_max 21.128
_cell_measurement_theta_min 2.570
_cell_volume 3245.9(7)
_computing_cell_refinement 'SAINT V8.38A (?, 2016)'
_computing_data_reduction 'SAINT V8.38A (?, 2016)'
_computing_molecular_graphics 'Olex2 1.5 (Dolomanov et al., 2009)'
_computing_publication_material 'Olex2 1.5 (Dolomanov et al., 2009)'
_computing_structure_refinement 'ShelXL (Sheldrick, 2015)'
_computing_structure_solution 'ShelXT (Sheldrick, 2015)'
_diffrn_ambient_temperature 296.15
_diffrn_measured_fraction_theta_full 0.994
_diffrn_measured_fraction_theta_max 0.994
_diffrn_measurement_device_type 'Bruker P4'
_diffrn_measurement_method '\w scans'
_diffrn_radiation_monochromator graphite
_diffrn_radiation_type MoK\a
_diffrn_radiation_wavelength 0.71073
_diffrn_reflns_av_R_equivalents 0.1314
_diffrn_reflns_av_unetI/netI 0.1246
_diffrn_reflns_Laue_measured_fraction_full 0.994
_diffrn_reflns_Laue_measured_fraction_max 0.994
_diffrn_reflns_limit_h_max 28
_diffrn_reflns_limit_h_min -28
_diffrn_reflns_limit_k_max 21
_diffrn_reflns_limit_k_min -22
_diffrn_reflns_limit_l_max 8
_diffrn_reflns_limit_l_min -8
_diffrn_reflns_number 37502
_diffrn_reflns_point_group_measured_fraction_full 0.994
_diffrn_reflns_point_group_measured_fraction_max 0.994
_diffrn_reflns_theta_full 25.071
_diffrn_reflns_theta_max 25.071
_diffrn_reflns_theta_min 2.031
_exptl_absorpt_coefficient_mu 0.346
_exptl_absorpt_correction_T_max 0.7452
_exptl_absorpt_correction_T_min 0.6807
_exptl_absorpt_correction_type none
_exptl_absorpt_process_details
;
SADABS-2016/2 (Bruker,2016/2) was used for absorption correction.
wR2(int) was 0.1516 before and 0.0652 after correction.
The Ratio of minimum to maximum transmission is 0.9134.
The \l/2 correction factor is Not present.
;
_exptl_crystal_density_diffrn 1.469
_exptl_crystal_description block
_exptl_crystal_F_000 1472
_exptl_crystal_size_max 0.0
_exptl_crystal_size_mid 0.0
_exptl_crystal_size_min 0.0
_refine_diff_density_max 0.905
_refine_diff_density_min -0.739
_refine_diff_density_rms 0.065
_refine_ls_extinction_coef 0.00105(14)
_refine_ls_extinction_expression Fc^*^=kFc[1+0.001xFc^2^\l^3^/sin(2\q)]^-1/4^
_refine_ls_extinction_method 'SHELXL-2014/7 (Sheldrick 2014'
_refine_ls_goodness_of_fit_ref 1.142
_refine_ls_hydrogen_treatment constr
_refine_ls_matrix_type full
_refine_ls_number_parameters 471
_refine_ls_number_reflns 5732
_refine_ls_number_restraints 152
_refine_ls_restrained_S_all 1.211
_refine_ls_R_factor_all 0.2177
_refine_ls_R_factor_gt 0.0888
_refine_ls_shift/su_max 0.000
_refine_ls_shift/su_mean 0.000
_refine_ls_structure_factor_coef Fsqd
_refine_ls_weighting_details 'w=1/[\s^2^(Fo^2^)+(0.0020P)^2^+7.0000P] where P=(Fo^2^+2Fc^2^)/3'
_refine_ls_weighting_scheme calc
_refine_ls_wR_factor_gt 0.1412
_refine_ls_wR_factor_ref 0.1706
_reflns_Friedel_coverage 0.000
_reflns_number_gt 2473
_reflns_number_total 5732
_reflns_threshold_expression 'I > 2\s(I)'
_cod_data_source_file d2ob00483f2.cif
_cod_data_source_block fz01
_cod_depositor_comments 'Adding full bibliography for 7158630--7158632.cif.'
_cod_original_cell_volume 3245.9(6)
_cod_database_code 7158630
_shelx_shelxl_version_number 2014/7
_shelx_space_group_comment
;
The symmetry employed for this shelxl refinement is uniquely defined
by the following loop, which should always be used as a source of
symmetry information in preference to the above space-group names.
They are only intended as comments.
;
_olex2_refinement_description
;
1. Restrained distances
 C35-Cl2
 1.73 with sigma of 0.02
 C35-Cl1
 1.73 with sigma of 0.02
 C35-Cl3
 1.73 with sigma of 0.02
 C35A-Cl1A
 1.73 with sigma of 0.02
 C35A-Cl2A
 1.73 with sigma of 0.02
 C35A-Cl3A
 1.73 with sigma of 0.02
 Cl3-Cl1
 2.6 with sigma of 0.02
 Cl1-Cl3
 2.8 with sigma of 0.02
2. Rigid bond restraints
 Cl3A, C35A, Cl2A, Cl1A, Cl1, Cl3, C35, Cl2
 with sigma for 1-2 distances of 0.01 and sigma for 1-3 distances of 0.01
3. Uiso/Uaniso restraints and constraints
Cl3A \\sim C35A \\sim Cl2A \\sim Cl1A \\sim Cl1 \\sim Cl3 \\sim C35 \\sim Cl2:
within 2A with sigma of 0.04 and sigma for terminal atoms of 0.08 within 2A
Uanis(Cl3A) \\sim Ueq, Uanis(C35A) \\sim Ueq, Uanis(Cl2A) \\sim Ueq,
Uanis(Cl1A) \\sim Ueq, Uanis(Cl1) \\sim Ueq, Uanis(Cl3) \\sim Ueq, Uanis(C35)
\\sim Ueq, Uanis(Cl2) \\sim Ueq: with sigma of 0.01 and sigma for terminal
atoms of 0.02
Uanis(C35) \\sim Ueq, Uanis(Cl1) \\sim Ueq, Uanis(Cl3) \\sim Ueq, Uanis(Cl2)
\\sim Ueq, Uanis(Cl2A) \\sim Ueq, Uanis(Cl3A) \\sim Ueq, Uanis(C35A) \\sim Ueq,
Uanis(Cl1A) \\sim Ueq: with sigma of 0.01 and sigma for terminal atoms of 0.02
4. Others
 Fixed Sof: Cl3A(0.5) Cl2A(0.5) Cl1A(0.5) Cl1(0.5) C35A(0.5) H35A(0.5)
 Cl3(0.5) Cl2(0.5) C35(0.5) H35(0.5)
5.a Ternary CH refined with riding coordinates:
 C35A(H35A), C35(H35)
5.b Secondary CH2 refined with riding coordinates:
 C33(H33A,H33B)
5.c Aromatic/amide H refined with riding coordinates:
 N1(H1), C21(H21), C28(H28), C19(H19), C22(H22), C24(H24), C18(H18), C27(H27),
 C14(H14), C12(H12), C11(H11), C26(H26), C5(H5), C25(H25), C2(H2), C1(H1A),
 C4(H4), C9(H9), C3(H3), C8(H8)
5.d Idealised Me refined as rotating group:
 C34(H34A,H34B,H34C)
;
_olex2_submission_special_instructions 'No special instructions were received'

loop_
_space_group_symop_operation_xyz
'x, y, z'
'-x, y+1/2, -z+1/2'
'-x, -y, -z'
'x, -y-1/2, z-1/2'

loop_
_atom_site_label
_atom_site_type_symbol
_atom_site_fract_x
_atom_site_fract_y
_atom_site_fract_z
_atom_site_U_iso_or_equiv
_atom_site_adp_type
_atom_site_occupancy
_atom_site_site_symmetry_order
_atom_site_calc_flag
_atom_site_refinement_flags_posn
_atom_site_refinement_flags_adp
_atom_site_refinement_flags_occupancy
_atom_site_disorder_assembly
_atom_site_disorder_group
F3 F 0.34472(14) 0.3339(2) 0.8313(6) 0.0857(12) Uani 1 1 d . . . . .
O2 O 0.37235(15) 0.5469(2) 1.1438(5) 0.0624(12) Uani 1 1 d . . . . .
F1 F 0.33817(15) 0.3458(2) 1.1233(6) 0.0935(14) Uani 1 1 d . . . . .
O1 O 0.19422(16) 0.6259(2) 0.8420(5) 0.0623(12) Uani 1 1 d . . . . .
O4 O 0.14590(16) 0.3470(3) 0.8036(6) 0.0743(14) Uani 1 1 d . . . . .
O3 O 0.15599(16) 0.4675(3) 0.8105(6) 0.0717(14) Uani 1 1 d . . . . .
F2 F 0.32837(15) 0.2419(2) 0.9987(7) 0.1043(15) Uani 1 1 d . . . . .
O5 O 0.22412(17) 0.2715(3) 0.9930(7) 0.0780(14) Uani 1 1 d . . . . .
N2 N 0.27069(19) 0.4438(3) 0.9265(6) 0.0520(13) Uani 1 1 d . . . . .
N1 N 0.25841(18) 0.5120(3) 0.8927(6) 0.0534(14) Uani 1 1 d . . . . .
H1 H 0.2258 0.5244 0.8512 0.064 Uiso 1 1 calc R . . . .
C20 C 0.4574(2) 0.4166(3) 0.6120(7) 0.0362(13) Uani 1 1 d . . . . .
C21 C 0.4715(2) 0.4203(3) 0.7955(7) 0.0410(14) Uani 1 1 d . . . . .
H21 H 0.5034 0.3965 0.8379 0.049 Uiso 1 1 calc R . . . .
C28 C 0.5498(2) 0.3721(3) 0.5017(8) 0.0419(14) Uani 1 1 d . . . . .
H28 H 0.5674 0.3950 0.5998 0.050 Uiso 1 1 calc R . . . .
C23 C 0.4913(2) 0.3755(3) 0.4807(7) 0.0378(13) Uani 1 1 d . . . . .
C17 C 0.3913(2) 0.4937(3) 0.8563(8) 0.0418(14) Uani 1 1 d . . . . .
C19 C 0.4090(2) 0.4524(3) 0.5524(7) 0.0412(14) Uani 1 1 d . . . . .
H19 H 0.3984 0.4503 0.4298 0.049 Uiso 1 1 calc R . . . .
C22 C 0.4396(2) 0.4581(3) 0.9164(8) 0.0458(15) Uani 1 1 d . . . . .
H22 H 0.4502 0.4600 1.0390 0.055 Uiso 1 1 calc R . . . .
C24 C 0.4668(2) 0.3394(3) 0.3338(8) 0.0460(15) Uani 1 1 d . . . . .
H24 H 0.4279 0.3404 0.3173 0.055 Uiso 1 1 calc R . . . .
C18 C 0.3768(2) 0.4907(3) 0.6730(8) 0.0465(15) Uani 1 1 d . . . . .
H18 H 0.3449 0.5149 0.6308 0.056 Uiso 1 1 calc R . . . .
C15 C 0.3002(2) 0.5626(4) 0.9268(7) 0.0492(16) Uani 1 1 d . . . . .
C16 C 0.3572(2) 0.5337(3) 0.9878(8) 0.0510(16) Uani 1 1 d . . . . .
C10 C 0.2291(2) 0.7448(4) 0.8715(7) 0.0538(17) Uani 1 1 d . . . . .
C7 C 0.2090(2) 0.8938(4) 0.8577(7) 0.0501(16) Uani 1 1 d . . . . .
C27 C 0.5815(2) 0.3347(3) 0.3765(8) 0.0520(16) Uani 1 1 d . . . . .
H27 H 0.6204 0.3333 0.3912 0.062 Uiso 1 1 calc R . . . .
C31 C 0.2325(2) 0.3944(4) 0.9031(8) 0.0537(17) Uani 1 1 d . . . . .
C6 C 0.1984(2) 0.9722(4) 0.8460(7) 0.0521(16) Uani 1 1 d . . . . .
C14 C 0.2904(2) 0.6336(4) 0.9135(7) 0.0528(16) Uani 1 1 d . . . . .
H14 H 0.3207 0.6644 0.9323 0.063 Uiso 1 1 calc R . . . .
C13 C 0.2357(3) 0.6655(4) 0.8716(8) 0.0568(17) Uani 1 1 d . . . . .
C32 C 0.1743(3) 0.4075(5) 0.8364(8) 0.063(2) Uani 1 1 d . . . . .
C12 C 0.2634(3) 0.8661(4) 0.8556(8) 0.0609(18) Uani 1 1 d . . . . .
H12 H 0.2939 0.8972 0.8492 0.073 Uiso 1 1 calc R . . . .
C11 C 0.2728(2) 0.7928(4) 0.8630(7) 0.0595(18) Uani 1 1 d . . . . .
H11 H 0.3096 0.7756 0.8623 0.071 Uiso 1 1 calc R . . . .
C26 C 0.5571(3) 0.2998(3) 0.2319(9) 0.0593(17) Uani 1 1 d . . . . .
H26 H 0.5790 0.2751 0.1487 0.071 Uiso 1 1 calc R . . . .
C5 C 0.1482(2) 0.9990(4) 0.7760(8) 0.0598(18) Uani 1 1 d . . . . .
H5 H 0.1211 0.9672 0.7323 0.072 Uiso 1 1 calc R . . . .
C25 C 0.4999(3) 0.3019(3) 0.2115(8) 0.0575(17) Uani 1 1 d . . . . .
H25 H 0.4829 0.2778 0.1142 0.069 Uiso 1 1 calc R . . . .
C30 C 0.2527(2) 0.3218(4) 0.9573(8) 0.0587(18) Uani 1 1 d . . . . .
C2 C 0.2273(3) 1.0951(4) 0.9024(8) 0.0652(19) Uani 1 1 d . . . . .
H2 H 0.2543 1.1272 0.9449 0.078 Uiso 1 1 calc R . . . .
C1 C 0.2377(3) 1.0224(4) 0.9071(8) 0.0657(19) Uani 1 1 d . . . . .
H1A H 0.2722 1.0064 0.9525 0.079 Uiso 1 1 calc R . . . .
C4 C 0.1374(3) 1.0718(4) 0.7694(8) 0.0645(19) Uani 1 1 d . . . . .
H4 H 0.1035 1.0884 0.7208 0.077 Uiso 1 1 calc R . . . .
C9 C 0.1749(2) 0.7718(4) 0.8754(8) 0.0639(19) Uani 1 1 d . . . . .
H9 H 0.1446 0.7404 0.8824 0.077 Uiso 1 1 calc R . . . .
C3 C 0.1767(3) 1.1199(4) 0.8347(8) 0.0618(18) Uani 1 1 d . . . . .
H3 H 0.1692 1.1688 0.8330 0.074 Uiso 1 1 calc R . . . .
C8 C 0.1653(3) 0.8444(4) 0.8689(8) 0.0646(19) Uani 1 1 d . . . . .
H8 H 0.1285 0.8610 0.8722 0.078 Uiso 1 1 calc R . . . .
C29 C 0.3171(3) 0.3123(4) 0.9773(11) 0.074(2) Uani 1 1 d . . . . .
C33 C 0.0893(2) 0.3553(5) 0.7277(9) 0.092(3) Uani 1 1 d . . . . .
H33A H 0.0896 0.3872 0.6230 0.110 Uiso 1 1 calc R . . . .
H33B H 0.0644 0.3752 0.8185 0.110 Uiso 1 1 calc R . . . .
C34 C 0.0699(3) 0.2823(5) 0.6717(11) 0.124(4) Uani 1 1 d . . . . .
H34A H 0.0338 0.2859 0.6121 0.186 Uiso 1 1 calc GR . . . .
H34B H 0.0669 0.2524 0.7778 0.186 Uiso 1 1 calc GR . . . .
H34C H 0.0964 0.2618 0.5891 0.186 Uiso 1 1 calc GR . . . .
Cl3A Cl 0.0501(2) 0.6496(3) 1.0022(8) 0.1027(17) Uani 0.5 1 d D U P A 2
Cl2A Cl 0.02132(19) 0.5236(3) 0.9271(8) 0.1354(18) Uani 0.5 1 d D U P A 2
Cl1A Cl 0.0288(3) 0.6150(6) 0.6271(10) 0.197(3) Uani 0.5 1 d D U P A 2
Cl1 Cl 0.0528(2) 0.6953(4) 0.6755(10) 0.197(3) Uani 0.5 1 d D U P B 1
C35A C 0.0631(7) 0.5862(8) 0.8065(19) 0.105(4) Uani 0.5 1 d D U P A 2
H35A H 0.1023 0.5725 0.7874 0.126 Uiso 0.5 1 calc R . P A 2
Cl3 Cl 0.0451(5) 0.6151(7) 0.9615(16) 0.288(6) Uani 0.5 1 d D U P B 1
Cl2 Cl 0.0291(2) 0.5448(3) 0.6074(9) 0.135(2) Uani 0.5 1 d D U P B 1
C35 C 0.0679(10) 0.6090(9) 0.734(2) 0.175(6) Uani 0.5 1 d D U P B 1
H35 H 0.1084 0.5995 0.7291 0.210 Uiso 0.5 1 calc R . P B 1

loop_
_atom_site_aniso_label
_atom_site_aniso_U_11
_atom_site_aniso_U_22
_atom_site_aniso_U_33
_atom_site_aniso_U_23
_atom_site_aniso_U_13
_atom_site_aniso_U_12
F3 0.056(2) 0.091(3) 0.111(3) -0.002(3) 0.029(2) -0.003(2)
O2 0.046(2) 0.105(3) 0.036(3) -0.008(3) -0.009(2) 0.015(2)
F1 0.064(2) 0.123(4) 0.093(3) 0.014(3) -0.036(2) -0.012(2)
O1 0.045(3) 0.092(3) 0.050(3) 0.003(2) -0.004(2) 0.014(2)
O4 0.039(3) 0.134(4) 0.050(3) -0.002(3) -0.008(2) -0.015(3)
O3 0.037(3) 0.122(4) 0.056(3) -0.006(3) -0.004(2) 0.008(3)
F2 0.059(2) 0.091(3) 0.163(5) 0.030(3) -0.004(3) 0.000(2)
O5 0.054(3) 0.085(3) 0.095(4) -0.011(3) 0.007(3) -0.020(3)
N2 0.037(3) 0.088(4) 0.031(3) 0.001(3) 0.001(2) 0.007(3)
N1 0.033(3) 0.095(4) 0.032(3) 0.001(3) -0.001(2) 0.012(3)
C20 0.034(3) 0.039(3) 0.036(4) 0.011(3) -0.002(3) -0.006(3)
C21 0.031(3) 0.052(4) 0.039(4) 0.017(3) -0.006(3) -0.001(3)
C28 0.043(3) 0.037(3) 0.046(4) 0.005(3) 0.000(3) -0.005(3)
C23 0.040(3) 0.032(3) 0.041(4) 0.011(3) -0.006(3) -0.004(3)
C17 0.028(3) 0.062(4) 0.035(4) 0.007(3) -0.001(3) -0.002(3)
C19 0.037(3) 0.052(4) 0.034(4) 0.008(3) -0.006(3) 0.003(3)
C22 0.039(3) 0.067(4) 0.031(4) 0.011(3) 0.000(3) -0.007(3)
C24 0.046(3) 0.040(3) 0.052(4) 0.002(3) -0.013(3) 0.003(3)
C18 0.035(3) 0.067(4) 0.038(4) 0.009(3) -0.003(3) 0.008(3)
C15 0.035(3) 0.088(5) 0.025(4) 0.001(3) -0.002(3) 0.005(4)
C16 0.045(4) 0.079(5) 0.030(4) 0.008(3) -0.005(3) -0.002(3)
C10 0.043(4) 0.089(5) 0.030(4) 0.005(3) 0.003(3) 0.005(4)
C7 0.041(4) 0.082(5) 0.027(4) 0.004(3) -0.004(3) 0.002(4)
C27 0.045(3) 0.051(4) 0.060(4) 0.000(4) -0.003(3) 0.007(3)
C31 0.030(3) 0.099(5) 0.032(4) 0.000(4) 0.003(3) -0.003(4)
C6 0.045(4) 0.085(5) 0.026(4) 0.009(3) 0.002(3) 0.001(4)
C14 0.037(3) 0.087(5) 0.034(4) 0.001(4) -0.003(3) 0.010(3)
C13 0.049(4) 0.095(6) 0.027(4) 0.000(4) 0.002(3) 0.007(4)
C32 0.040(4) 0.120(7) 0.030(4) -0.005(5) 0.003(3) -0.005(5)
C12 0.054(4) 0.093(6) 0.035(4) 0.005(4) -0.004(3) -0.003(4)
C11 0.038(4) 0.110(6) 0.031(4) 0.004(4) -0.007(3) 0.007(4)
C26 0.064(4) 0.052(4) 0.062(5) -0.007(4) 0.001(4) 0.013(3)
C5 0.045(4) 0.082(5) 0.052(4) 0.003(4) -0.007(3) 0.001(4)
C25 0.076(5) 0.043(4) 0.053(4) -0.009(3) -0.015(4) -0.001(3)
C30 0.044(4) 0.088(5) 0.044(4) -0.011(4) 0.002(3) -0.005(4)
C2 0.060(5) 0.092(6) 0.043(4) 0.009(4) 0.001(3) -0.016(4)
C1 0.047(4) 0.109(6) 0.041(4) 0.010(4) -0.008(3) -0.003(4)
C4 0.050(4) 0.086(5) 0.058(5) 0.002(4) -0.001(3) 0.002(4)
C9 0.040(4) 0.084(5) 0.067(5) 0.016(4) 0.000(3) 0.005(4)
C3 0.060(4) 0.078(5) 0.048(4) -0.003(4) 0.007(4) -0.008(4)
C8 0.042(4) 0.086(5) 0.066(5) 0.014(4) 0.000(3) 0.009(4)
C29 0.053(5) 0.090(6) 0.080(6) 0.018(5) -0.001(4) -0.005(4)
C33 0.034(4) 0.176(9) 0.065(5) -0.002(5) -0.011(3) -0.007(5)
C34 0.079(6) 0.194(10) 0.098(7) 0.018(7) -0.037(5) -0.061(6)
Cl3A 0.053(2) 0.126(4) 0.129(4) 0.044(3) 0.011(3) -0.007(2)
Cl2A 0.093(3) 0.132(4) 0.182(5) 0.027(3) 0.040(3) 0.017(3)
Cl1A 0.094(4) 0.346(10) 0.149(5) 0.067(6) 0.005(4) 0.071(7)
Cl1 0.115(4) 0.246(6) 0.227(6) -0.123(5) -0.089(4) 0.098(4)
C35A 0.070(7) 0.131(8) 0.113(8) 0.019(6) 0.005(6) 0.019(6)
Cl3 0.237(10) 0.369(13) 0.259(8) -0.105(7) 0.041(8) -0.020(10)
Cl2 0.075(3) 0.153(4) 0.174(5) 0.032(4) -0.033(3) 0.017(3)
C35 0.140(10) 0.216(8) 0.167(9) -0.004(8) -0.029(8) -0.011(8)

loop_
_atom_type_symbol
_atom_type_description
_atom_type_scat_dispersion_real
_atom_type_scat_dispersion_imag
_atom_type_scat_source
C C 0.0033 0.0016 'International Tables Vol C Tables 4.2.6.8 and 6.1.1.4'
H H 0.0000 0.0000 'International Tables Vol C Tables 4.2.6.8 and 6.1.1.4'
N N 0.0061 0.0033 'International Tables Vol C Tables 4.2.6.8 and 6.1.1.4'
O O 0.0106 0.0060 'International Tables Vol C Tables 4.2.6.8 and 6.1.1.4'
F F 0.0171 0.0103 'International Tables Vol C Tables 4.2.6.8 and 6.1.1.4'
Cl Cl 0.1484 0.1585 'International Tables Vol C Tables 4.2.6.8 and 6.1.1.4'

loop_
_geom_angle_atom_site_label_1
_geom_angle_atom_site_label_2
_geom_angle_atom_site_label_3
_geom_angle
_geom_angle_site_symmetry_1
_geom_angle_site_symmetry_3
_geom_angle_publ_flag
C32 O4 C33 116.3(6) . . ?
C31 N2 N1 120.1(5) . . ?
N2 N1 H1 121.2 . . ?
N2 N1 C15 117.5(5) . . ?
C15 N1 H1 121.2 . . ?
C21 C20 C23 122.1(5) . . ?
C21 C20 C19 117.9(5) . . ?
C19 C20 C23 120.0(5) . . ?
C20 C21 H21 119.2 . . ?
C22 C21 C20 121.7(5) . . ?
C22 C21 H21 119.2 . . ?
C23 C28 H28 120.0 . . ?
C27 C28 H28 120.0 . . ?
C27 C28 C23 120.0(5) . . ?
C28 C23 C20 120.2(5) . . ?
C24 C23 C20 121.8(5) . . ?
C24 C23 C28 118.0(5) . . ?
C22 C17 C16 119.6(5) . . ?
C18 C17 C22 118.9(5) . . ?
C18 C17 C16 121.5(5) . . ?
C20 C19 H19 119.6 . . ?
C18 C19 C20 120.8(5) . . ?
C18 C19 H19 119.6 . . ?
C21 C22 C17 120.2(5) . . ?
C21 C22 H22 119.9 . . ?
C17 C22 H22 119.9 . . ?
C23 C24 H24 119.8 . . ?
C25 C24 C23 120.4(5) . . ?
C25 C24 H24 119.8 . . ?
C17 C18 H18 119.7 . . ?
C19 C18 C17 120.5(5) . . ?
C19 C18 H18 119.7 . . ?
N1 C15 C16 116.3(6) . . ?
C14 C15 N1 122.2(5) . . ?
C14 C15 C16 121.4(6) . . ?
O2 C16 C17 123.9(5) . . ?
O2 C16 C15 117.1(5) . . ?
C17 C16 C15 119.0(5) . . ?
C11 C10 C13 124.6(6) . . ?
C11 C10 C9 118.0(6) . . ?
C9 C10 C13 117.4(6) . . ?
C12 C7 C6 121.5(6) . . ?
C8 C7 C6 121.9(5) . . ?
C8 C7 C12 116.6(6) . . ?
C28 C27 H27 119.2 . . ?
C26 C27 C28 121.7(6) . . ?
C26 C27 H27 119.2 . . ?
N2 C31 C32 124.9(7) . . ?
N2 C31 C30 112.7(5) . . ?
C32 C31 C30 122.4(6) . . ?
C5 C6 C7 121.4(6) . . ?
C5 C6 C1 116.6(6) . . ?
C1 C6 C7 122.0(6) . . ?
C15 C14 H14 117.7 . . ?
C15 C14 C13 124.6(6) . . ?
C13 C14 H14 117.7 . . ?
O1 C13 C10 120.3(6) . . ?
O1 C13 C14 119.7(6) . . ?
C14 C13 C10 120.0(6) . . ?
O4 C32 C31 112.9(7) . . ?
O3 C32 O4 124.7(6) . . ?
O3 C32 C31 122.4(7) . . ?
C7 C12 H12 119.5 . . ?
C11 C12 C7 121.0(6) . . ?
C11 C12 H12 119.5 . . ?
C10 C11 C12 121.4(6) . . ?
C10 C11 H11 119.3 . . ?
C12 C11 H11 119.3 . . ?
C27 C26 H26 120.6 . . ?
C27 C26 C25 118.9(6) . . ?
C25 C26 H26 120.6 . . ?
C6 C5 H5 119.1 . . ?
C4 C5 C6 121.7(6) . . ?
C4 C5 H5 119.1 . . ?
C24 C25 H25 119.5 . . ?
C26 C25 C24 121.1(6) . . ?
C26 C25 H25 119.5 . . ?
O5 C30 C31 126.2(6) . . ?
O5 C30 C29 117.3(7) . . ?
C31 C30 C29 116.4(6) . . ?
C1 C2 H2 120.1 . . ?
C3 C2 H2 120.1 . . ?
C3 C2 C1 119.8(6) . . ?
C6 C1 H1A 118.9 . . ?
C2 C1 C6 122.1(6) . . ?
C2 C1 H1A 118.9 . . ?
C5 C4 H4 119.9 . . ?
C3 C4 C5 120.1(6) . . ?
C3 C4 H4 119.9 . . ?
C10 C9 H9 119.6 . . ?
C8 C9 C10 120.8(6) . . ?
C8 C9 H9 119.6 . . ?
C2 C3 C4 119.6(7) . . ?
C2 C3 H3 120.2 . . ?
C4 C3 H3 120.2 . . ?
C7 C8 H8 119.0 . . ?
C9 C8 C7 122.1(6) . . ?
C9 C8 H8 119.0 . . ?
F3 C29 F1 108.7(6) . . ?
F3 C29 F2 106.8(6) . . ?
F3 C29 C30 112.9(6) . . ?
F1 C29 F2 107.0(6) . . ?
F1 C29 C30 112.7(6) . . ?
F2 C29 C30 108.4(6) . . ?
O4 C33 H33A 110.4 . . ?
O4 C33 H33B 110.4 . . ?
O4 C33 C34 106.8(6) . . ?
H33A C33 H33B 108.6 . . ?
C34 C33 H33A 110.4 . . ?
C34 C33 H33B 110.4 . . ?
C33 C34 H34A 109.5 . . ?
C33 C34 H34B 109.5 . . ?
C33 C34 H34C 109.5 . . ?
H34A C34 H34B 109.5 . . ?
H34A C34 H34C 109.5 . . ?
H34B C34 H34C 109.5 . . ?
Cl2A Cl2A C35A 168.8(8) 3_567 . ?
Cl3A C35A H35A 116.0 . . ?
Cl2A C35A Cl3A 86.3(7) . . ?
Cl2A C35A H35A 116.0 . . ?
Cl1A C35A Cl3A 108.8(9) . . ?
Cl1A C35A Cl2A 109.9(10) . . ?
Cl1A C35A H35A 116.0 . . ?
Cl1 C35 Cl3 96.4(10) . . ?
Cl1 C35 Cl2 113.6(12) . . ?
Cl1 C35 H35 111.3 . . ?
Cl3 C35 Cl2 112.0(12) . . ?
Cl3 C35 H35 111.3 . . ?
Cl2 C35 H35 111.3 . . ?

loop_
_geom_bond_atom_site_label_1
_geom_bond_atom_site_label_2
_geom_bond_distance
_geom_bond_site_symmetry_2
_geom_bond_publ_flag
F3 C29 1.325(7) . ?
O2 C16 1.218(6) . ?
F1 C29 1.329(8) . ?
O1 C13 1.248(7) . ?
O4 C32 1.335(8) . ?
O4 C33 1.459(6) . ?
O3 C32 1.216(8) . ?
F2 C29 1.350(8) . ?
O5 C30 1.189(7) . ?
N2 N1 1.327(6) . ?
N2 C31 1.304(7) . ?
N1 H1 0.8600 . ?
N1 C15 1.390(7) . ?
C20 C21 1.382(7) . ?
C20 C23 1.478(7) . ?
C20 C19 1.395(6) . ?
C21 H21 0.9300 . ?
C21 C22 1.369(7) . ?
C28 H28 0.9300 . ?
C28 C23 1.400(7) . ?
C28 C27 1.381(7) . ?
C23 C24 1.390(7) . ?
C17 C22 1.392(7) . ?
C17 C18 1.382(7) . ?
C17 C16 1.471(7) . ?
C19 H19 0.9300 . ?
C19 C18 1.377(7) . ?
C22 H22 0.9300 . ?
C24 H24 0.9300 . ?
C24 C25 1.389(7) . ?
C18 H18 0.9300 . ?
C15 C16 1.522(7) . ?
C15 C14 1.346(8) . ?
C10 C13 1.486(8) . ?
C10 C11 1.374(8) . ?
C10 C9 1.385(7) . ?
C7 C6 1.485(8) . ?
C7 C12 1.394(7) . ?
C7 C8 1.393(8) . ?
C27 H27 0.9300 . ?
C27 C26 1.366(7) . ?
C31 C32 1.481(8) . ?
C31 C30 1.489(8) . ?
C6 C5 1.385(7) . ?
C6 C1 1.394(8) . ?
C14 H14 0.9300 . ?
C14 C13 1.460(8) . ?
C12 H12 0.9300 . ?
C12 C11 1.386(8) . ?
C11 H11 0.9300 . ?
C26 H26 0.9300 . ?
C26 C25 1.367(8) . ?
C5 H5 0.9300 . ?
C5 C4 1.383(8) . ?
C25 H25 0.9300 . ?
C30 C29 1.546(8) . ?
C2 H2 0.9300 . ?
C2 C1 1.378(8) . ?
C2 C3 1.374(8) . ?
C1 H1A 0.9300 . ?
C4 H4 0.9300 . ?
C4 C3 1.376(8) . ?
C9 H9 0.9300 . ?
C9 C8 1.373(8) . ?
C3 H3 0.9300 . ?
C8 H8 0.9300 . ?
C33 H33A 0.9700 . ?
C33 H33B 0.9700 . ?
C33 C34 1.492(10) . ?
C34 H34A 0.9600 . ?
C34 H34B 0.9600 . ?
C34 H34C 0.9600 . ?
Cl3A C35A 1.886(15) . ?
Cl2A Cl2A 1.723(9) 3_567 ?
Cl2A C35A 1.776(14) . ?
Cl1A C35A 1.627(14) . ?
Cl1 C35 1.704(17) . ?
C35A H35A 0.9800 . ?
Cl3 C35 1.759(17) . ?
Cl2 C35 1.768(16) . ?
C35 H35 0.9800 . ?
